data_7048448
loop_
_publ_author_name
'Wang, Dong'
'Hu, Zhiyong'
'Xu, Shasha'
'Li, Dandan'
'Zhang, Qiong'
'Ma, Wen'
'Zhou, Hongping'
'Wu, Jieying'
'Tian, Yupeng'

_publ_section_title
;
 Fluorescent metal-organic frameworks based on mixed organic ligands: new
 candidates for highly sensitive detection of TNP.
;
_journal_issue 5
_journal_name_full 'Dalton transactions (Cambridge, England : 2003)'
_journal_page_first 1900
_journal_page_last 1905
_journal_paper_doi 10.1039/c8dt03811b
_journal_volume 48
_journal_year 2019
_chemical_formula_sum 'C39 H33 Co N7 O6'
_chemical_formula_weight 754.65
_space_group_crystal_system triclinic
_space_group_IT_number 2
_space_group_name_Hall '-P 1'
_space_group_name_H-M_alt 'P -1'
_symmetry_space_group_name_Hall '-P 1'
_symmetry_space_group_name_H-M 'P -1'
_atom_sites_solution_hydrogens geom
_audit_creation_method SHELXL-2018/3
_audit_update_record
;
2018-11-12 deposited with the CCDC.
2019-01-02 downloaded from the CCDC.
;
_cell_angle_alpha 99.4200(10)
_cell_angle_beta 92.468(2)
_cell_angle_gamma 105.420(2)
_cell_formula_units_Z 2
_cell_length_a 10.2264(14)
_cell_length_b 11.4194(16)
_cell_length_c 16.870(2)
_cell_measurement_reflns_used 9929
_cell_measurement_temperature 298(2)
_cell_measurement_theta_max 27.06
_cell_measurement_theta_min 2.31
_cell_volume 1865.8(4)
_computing_cell_refinement 'Bruker SMART'
_computing_data_collection 'Bruker SMART'
_computing_data_reduction 'Bruker SAINT'
_computing_molecular_graphics 'Bruker SHELXTL'
_computing_publication_material 'Bruker SHELXTL'
_computing_structure_refinement 'SHELXL-2018/3 (Sheldrick, 2018)'
_computing_structure_solution 'Bruker SHELXTL'
_diffrn_ambient_temperature 298(2)
_diffrn_measured_fraction_theta_full 0.988
_diffrn_measured_fraction_theta_max 0.988
_diffrn_measurement_device_type 'CCD area detector'
_diffrn_measurement_method 'phi and omega scans'
_diffrn_radiation_type MoK\a
_diffrn_radiation_wavelength 0.71073
_diffrn_reflns_av_R_equivalents 0.0151
_diffrn_reflns_av_unetI/netI 0.0210
_diffrn_reflns_Laue_measured_fraction_full 0.988
_diffrn_reflns_Laue_measured_fraction_max 0.988
_diffrn_reflns_limit_h_max 12
_diffrn_reflns_limit_h_min -11
_diffrn_reflns_limit_k_max 13
_diffrn_reflns_limit_k_min -13
_diffrn_reflns_limit_l_max 17
_diffrn_reflns_limit_l_min -20
_diffrn_reflns_number 13313
_diffrn_reflns_point_group_measured_fraction_full 0.988
_diffrn_reflns_point_group_measured_fraction_max 0.988
_diffrn_reflns_theta_full 24.999
_diffrn_reflns_theta_max 24.999
_diffrn_reflns_theta_min 1.881
_exptl_absorpt_coefficient_mu 0.516
_exptl_absorpt_correction_T_max 0.904
_exptl_absorpt_correction_T_min 0.861
_exptl_absorpt_correction_type multi-scan
_exptl_absorpt_process_details '(SADABS; Sheldrick, 2003)'
_exptl_crystal_colour red
_exptl_crystal_density_diffrn 1.343
_exptl_crystal_description block
_exptl_crystal_F_000 782
_exptl_crystal_size_max 0.300
_exptl_crystal_size_mid 0.200
_exptl_crystal_size_min 0.200
_refine_diff_density_max 1.405
_refine_diff_density_min -0.359
_refine_diff_density_rms 0.075
_refine_ls_extinction_method none
_refine_ls_goodness_of_fit_ref 1.093
_refine_ls_hydrogen_treatment constr
_refine_ls_matrix_type full
_refine_ls_number_parameters 495
_refine_ls_number_reflns 6496
_refine_ls_number_restraints 18
_refine_ls_restrained_S_all 1.116
_refine_ls_R_factor_all 0.0441
_refine_ls_R_factor_gt 0.0417
_refine_ls_shift/su_max 0.007
_refine_ls_shift/su_mean 0.000
_refine_ls_structure_factor_coef Fsqd
_refine_ls_weighting_details 'w=1/[\s^2^(Fo^2^)+(0.0620P)^2^+1.8725P] where P=(Fo^2^+2Fc^2^)/3'
_refine_ls_weighting_scheme calc
_refine_ls_wR_factor_gt 0.1208
_refine_ls_wR_factor_ref 0.1228
_reflns_Friedel_coverage 0.000
_reflns_number_gt 6009
_reflns_number_total 6496
_reflns_threshold_expression 'I > 2\s(I)'
_cod_data_source_file c8dt03811b2.cif
_cod_data_source_block AHU-TW5
_cod_depositor_comments 'Adding full bibliography for 7048445--7048450.cif.'
_cod_database_code 7048448
_shelx_shelxl_version_number 2018/3
_shelx_space_group_comment
;
The symmetry employed for this shelxl refinement is uniquely defined
by the following loop, which should always be used as a source of
symmetry information in preference to the above space-group names.
They are only intended as comments.
;
_shelx_estimated_absorpt_t_min 0.861
_shelx_estimated_absorpt_t_max 0.904
_exptl_absorpt_special_details 'The Rint before and after absorption are 0.0152 and 0.0151, respectively'

loop_
_space_group_symop_operation_xyz
'x, y, z'
'-x, -y, -z'

loop_
_atom_site_label
_atom_site_type_symbol
_atom_site_fract_x
_atom_site_fract_y
_atom_site_fract_z
_atom_site_U_iso_or_equiv
_atom_site_adp_type
_atom_site_occupancy
_atom_site_site_symmetry_order
_atom_site_calc_flag
_atom_site_refinement_flags_posn
_atom_site_refinement_flags_adp
_atom_site_refinement_flags_occupancy
_atom_site_disorder_assembly
_atom_site_disorder_group
C1 C 0.2403(3) -0.0398(2) -0.28048(15) 0.0309(5) Uani 1 1 d . . . . .
C2 C 0.2956(3) -0.0777(2) -0.20772(15) 0.0326(5) Uani 1 1 d . . . . .
C3 C 0.2585(3) -0.0401(3) -0.13225(17) 0.0463(7) Uani 1 1 d . . . . .
H3 H 0.200891 0.010852 -0.126252 0.056 Uiso 1 1 calc R U . . .
C4 C 0.3060(3) -0.0774(3) -0.06537(17) 0.0476(7) Uani 1 1 d . . . . .
H4 H 0.279785 -0.050759 -0.014992 0.057 Uiso 1 1 calc R U . . .
C5 C 0.3915(3) -0.1532(2) -0.07170(15) 0.0347(6) Uani 1 1 d . . . . .
C6 C 0.4309(4) -0.1880(4) -0.14723(18) 0.0626(10) Uani 1 1 d . . . . .
H6 H 0.490457 -0.237221 -0.153168 0.075 Uiso 1 1 calc R U . . .
C7 C 0.3831(4) -0.1506(3) -0.21454(17) 0.0580(9) Uani 1 1 d . . . . .
H7 H 0.410758 -0.175297 -0.264845 0.070 Uiso 1 1 calc R U . . .
C8 C 0.4404(3) -0.1921(2) 0.00203(15) 0.0334(6) Uani 1 1 d . . . . .
C9 C 0.4197(3) -0.1981(2) 0.13710(15) 0.0326(5) Uani 1 1 d . . . . .
C10 C 0.5218(3) -0.2570(2) 0.14055(15) 0.0342(6) Uani 1 1 d . . . . .
H10 H 0.547771 -0.277456 0.188833 0.041 Uiso 1 1 calc R U . . .
C11 C 0.5853(3) -0.2853(2) 0.07137(15) 0.0332(5) Uani 1 1 d . . . . .
C12 C 0.5435(3) -0.2506(3) 0.00151(15) 0.0352(6) Uani 1 1 d . . . . .
H12 H 0.584559 -0.266505 -0.045670 0.042 Uiso 1 1 calc R U . . .
C13 C 0.6899(3) -0.3536(3) 0.07244(16) 0.0352(6) Uani 1 1 d . . . . .
C14 C 0.7842(3) -0.3300(3) 0.13933(18) 0.0471(7) Uani 1 1 d . . . . .
H14 H 0.784911 -0.267873 0.182648 0.057 Uiso 1 1 calc R U . . .
C15 C 0.8767(4) -0.3988(4) 0.1415(2) 0.0589(9) Uani 1 1 d . . . . .
H15 H 0.938374 -0.383204 0.186639 0.071 Uiso 1 1 calc R U . . .
C16 C 0.8782(4) -0.4896(3) 0.0777(2) 0.0609(9) Uani 1 1 d . . . . .
H16 H 0.940575 -0.535525 0.079788 0.073 Uiso 1 1 calc R U . . .
C17 C 0.7877(3) -0.5128(3) 0.0107(2) 0.0549(8) Uani 1 1 d . . . . .
H17 H 0.789340 -0.574064 -0.032643 0.066 Uiso 1 1 calc R U . . .
C18 C 0.6938(3) -0.4452(3) 0.00762(18) 0.0435(7) Uani 1 1 d . . . . .
H18 H 0.633075 -0.461033 -0.038023 0.052 Uiso 1 1 calc R U . . .
C19 C 0.3467(3) -0.1699(2) 0.20913(14) 0.0306(5) Uani 1 1 d . . . . .
C20 C 0.2104(3) -0.1714(3) 0.19967(15) 0.0378(6) Uani 1 1 d . . . . .
H20 H 0.166089 -0.189232 0.148029 0.045 Uiso 1 1 calc R U . . .
C21 C 0.1395(3) -0.1467(3) 0.26560(15) 0.0341(6) Uani 1 1 d . . . . .
H21 H 0.048396 -0.148238 0.257987 0.041 Uiso 1 1 calc R U . . .
C22 C 0.2047(2) -0.1195(2) 0.34339(14) 0.0269(5) Uani 1 1 d . . . . .
C23 C 0.3410(3) -0.1169(2) 0.35317(14) 0.0320(5) Uani 1 1 d . . . . .
H23 H 0.385638 -0.097688 0.404787 0.038 Uiso 1 1 calc R U . . .
C24 C 0.4115(3) -0.1424(3) 0.28703(15) 0.0338(6) Uani 1 1 d . . . . .
H24 H 0.502473 -0.141131 0.294690 0.041 Uiso 1 1 calc R U . . .
C25 C 0.1281(2) -0.0916(2) 0.41504(14) 0.0248(5) Uani 1 1 d . . . . .
C26 C 0.1327(3) 0.1679(2) 0.35675(17) 0.0390(6) Uani 1 1 d . . . . .
H26 H 0.135212 0.105153 0.314612 0.047 Uiso 1 1 calc R U . . .
C27 C 0.2260(3) 0.2787(2) 0.37497(17) 0.0395(6) Uani 1 1 d . . . . .
H27 H 0.303422 0.305975 0.348697 0.047 Uiso 1 1 calc R U . . .
C28 C 0.0662(2) 0.2672(2) 0.45907(15) 0.0313(5) Uani 1 1 d . . . . .
H28 H 0.016660 0.288045 0.501459 0.038 Uiso 1 1 calc R U . . .
C29 C 0.4184(2) 0.6403(2) 0.47449(15) 0.0302(5) Uani 1 1 d . . . . .
C30 C 0.3714(3) 0.7106(2) 0.53483(18) 0.0421(7) Uani 1 1 d . . . . .
H30 H 0.416144 0.793528 0.553421 0.051 Uiso 1 1 calc R U . . .
C31 C 0.2540(3) 0.6517(3) 0.56665(19) 0.0453(7) Uani 1 1 d . . . . .
H31 H 0.218495 0.695457 0.607642 0.054 Uiso 1 1 calc R U . . .
C32 C 0.1897(3) 0.5286(2) 0.53785(18) 0.0409(6) Uani 1 1 d . . . . .
H32 H 0.111657 0.487506 0.559040 0.049 Uiso 1 1 calc R U . . .
C33 C 0.2459(2) 0.4693(2) 0.47639(15) 0.0305(5) Uani 1 1 d . . . . .
C34 C 0.5960(3) 0.6305(2) 0.37811(17) 0.0397(6) Uani 1 1 d . . . . .
H34 H 0.565421 0.547359 0.354495 0.048 Uiso 1 1 calc R U . . .
C35 C 0.7067(3) 0.7153(2) 0.36091(17) 0.0383(6) Uani 1 1 d . . . . .
H35 H 0.766083 0.699248 0.322996 0.046 Uiso 1 1 calc R U . . .
C36 C 0.6162(2) 0.8117(2) 0.45347(15) 0.0291(5) Uani 1 1 d . . . . .
H36 H 0.599423 0.873270 0.491666 0.035 Uiso 1 1 calc R U . . .
C37 C -0.0138(6) 0.3663(5) 0.2487(4) 0.117(2) Uani 1 1 d . . . . .
H37A H -0.001132 0.305144 0.278835 0.176 Uiso 1 1 calc R U . . .
H37B H -0.039613 0.328766 0.193043 0.176 Uiso 1 1 calc R U . . .
H37C H -0.084188 0.400274 0.269890 0.176 Uiso 1 1 calc R U . . .
C38 C 0.2144(8) 0.4536(7) 0.2080(4) 0.136(3) Uani 1 1 d . . . . .
H38A H 0.196449 0.475581 0.156878 0.204 Uiso 1 1 calc R U . . .
H38B H 0.222084 0.370559 0.199510 0.204 Uiso 1 1 calc R U . . .
H38C H 0.298044 0.509072 0.234735 0.204 Uiso 1 1 calc R U . . .
C39 C 0.1279(5) 0.5646(4) 0.3130(3) 0.0776(12) Uani 1 1 d . . . . .
H39 H 0.210213 0.625444 0.317155 0.093 Uiso 1 1 calc R U . . .
Co1 Co -0.13273(3) -0.00068(3) 0.40752(2) 0.02207(11) Uani 1 1 d . . . . .
N1 N 0.0327(2) 0.16091(18) 0.40959(13) 0.0318(5) Uani 1 1 d . . . . .
N2 N 0.1837(2) 0.34364(18) 0.44033(13) 0.0306(5) Uani 1 1 d . . . . .
N3 N 0.3586(2) 0.52168(18) 0.44446(13) 0.0294(4) Uani 1 1 d . . . . .
N4 N 0.5382(2) 0.69218(18) 0.43751(13) 0.0296(4) Uani 1 1 d . . . . .
N5 N 0.7180(2) 0.82867(18) 0.40807(12) 0.0283(4) Uani 1 1 d . . . . .
N6 N 0.1091(4) 0.4615(4) 0.2551(2) 0.0835(11) Uani 1 1 d . . . . .
N7 N 0.3780(2) -0.1669(2) 0.06861(12) 0.0348(5) Uani 1 1 d . . . . .
O1 O 0.2729(2) -0.07787(17) -0.34891(10) 0.0377(4) Uani 1 1 d . . . . .
O2 O 0.1604(2) 0.02739(18) -0.27250(11) 0.0410(4) Uani 1 1 d . . . . .
O3 O 0.00323(17) -0.10160(16) 0.40208(10) 0.0313(4) Uani 1 1 d . . . . .
O4 O 0.19435(17) -0.06003(16) 0.48304(10) 0.0323(4) Uani 1 1 d . . . . .
O5 O 0.0457(4) 0.5824(4) 0.3592(2) 0.1151(13) Uani 1 1 d . . . . .
O1W O -0.1106(17) -0.0746(16) -0.0914(11) 0.119(5) Uani 0.25 1 d . U P A 1
O2W O 0.000000 0.000000 0.000000 0.120(4) Uani 0.5 2 d S U P B 2
O3W O 0.0339(10) 0.1099(9) -0.0056(6) 0.143(3) Uani 0.5 1 d . U P C 3

loop_
_atom_site_aniso_label
_atom_site_aniso_U_11
_atom_site_aniso_U_22
_atom_site_aniso_U_33
_atom_site_aniso_U_23
_atom_site_aniso_U_13
_atom_site_aniso_U_12
C1 0.0318(13) 0.0278(12) 0.0288(13) 0.0070(10) -0.0030(10) 0.0006(10)
C2 0.0378(14) 0.0339(13) 0.0256(12) 0.0079(10) -0.0015(10) 0.0081(11)
C3 0.0550(18) 0.0629(19) 0.0339(15) 0.0145(13) 0.0082(13) 0.0345(16)
C4 0.0610(19) 0.070(2) 0.0252(13) 0.0127(13) 0.0117(13) 0.0376(17)
C5 0.0405(15) 0.0424(14) 0.0244(12) 0.0085(11) 0.0043(10) 0.0150(12)
C6 0.090(3) 0.096(3) 0.0292(15) 0.0171(16) 0.0114(16) 0.069(2)
C7 0.087(3) 0.084(2) 0.0236(14) 0.0121(15) 0.0117(15) 0.056(2)
C8 0.0395(14) 0.0403(14) 0.0223(12) 0.0075(10) 0.0046(10) 0.0129(11)
C9 0.0357(14) 0.0403(14) 0.0228(12) 0.0068(10) 0.0042(10) 0.0115(11)
C10 0.0393(14) 0.0448(14) 0.0219(12) 0.0093(10) 0.0026(10) 0.0156(12)
C11 0.0346(14) 0.0385(14) 0.0278(13) 0.0063(10) 0.0049(10) 0.0121(11)
C12 0.0410(15) 0.0456(15) 0.0230(12) 0.0076(11) 0.0086(10) 0.0169(12)
C13 0.0362(14) 0.0422(14) 0.0303(13) 0.0103(11) 0.0077(11) 0.0133(11)
C14 0.0491(17) 0.0586(18) 0.0360(15) 0.0048(13) -0.0019(13) 0.0219(15)
C15 0.052(2) 0.075(2) 0.055(2) 0.0122(17) -0.0062(16) 0.0299(18)
C16 0.053(2) 0.068(2) 0.077(2) 0.0200(19) 0.0110(18) 0.0363(18)
C17 0.055(2) 0.0519(18) 0.059(2) 0.0005(15) 0.0140(16) 0.0230(15)
C18 0.0418(16) 0.0501(16) 0.0390(15) 0.0045(13) 0.0054(12) 0.0155(13)
C19 0.0338(13) 0.0375(13) 0.0232(12) 0.0082(10) 0.0053(10) 0.0128(11)
C20 0.0372(15) 0.0564(17) 0.0206(12) 0.0039(11) -0.0028(10) 0.0172(13)
C21 0.0265(13) 0.0492(15) 0.0272(13) 0.0037(11) -0.0007(10) 0.0142(11)
C22 0.0269(12) 0.0303(12) 0.0235(11) 0.0060(9) 0.0036(9) 0.0071(10)
C23 0.0294(13) 0.0460(14) 0.0203(11) 0.0049(10) -0.0001(9) 0.0109(11)
C24 0.0253(12) 0.0505(15) 0.0268(13) 0.0071(11) 0.0031(10) 0.0124(11)
C25 0.0261(12) 0.0218(11) 0.0261(12) 0.0059(9) 0.0044(9) 0.0045(9)
C26 0.0432(15) 0.0301(13) 0.0395(15) 0.0040(11) 0.0161(12) 0.0026(11)
C27 0.0374(15) 0.0325(13) 0.0449(16) 0.0069(11) 0.0193(12) 0.0008(11)
C28 0.0270(12) 0.0285(12) 0.0337(13) 0.0074(10) 0.0067(10) -0.0018(10)
C29 0.0255(12) 0.0272(12) 0.0351(13) 0.0088(10) 0.0036(10) 0.0008(10)
C30 0.0397(15) 0.0278(13) 0.0506(17) 0.0007(12) 0.0131(13) -0.0022(11)
C31 0.0441(16) 0.0365(14) 0.0500(17) -0.0003(12) 0.0200(13) 0.0043(12)
C32 0.0339(14) 0.0352(14) 0.0481(16) 0.0058(12) 0.0162(12) -0.0007(11)
C33 0.0276(12) 0.0252(12) 0.0352(13) 0.0081(10) 0.0029(10) 0.0000(10)
C34 0.0406(15) 0.0277(13) 0.0428(15) -0.0004(11) 0.0107(12) -0.0013(11)
C35 0.0371(14) 0.0343(13) 0.0381(14) 0.0030(11) 0.0122(12) 0.0015(11)
C36 0.0251(12) 0.0248(11) 0.0338(13) 0.0056(10) 0.0023(10) 0.0009(9)
C37 0.107(4) 0.109(4) 0.130(5) 0.062(4) -0.013(4) 0.001(3)
C38 0.170(7) 0.173(7) 0.106(5) 0.060(4) 0.063(5) 0.088(6)
C39 0.079(3) 0.084(3) 0.078(3) 0.038(2) 0.019(2) 0.019(2)
Co1 0.02058(18) 0.02377(18) 0.01978(18) 0.00519(12) 0.00229(12) 0.00178(12)
N1 0.0309(11) 0.0275(10) 0.0329(11) 0.0084(9) 0.0050(9) -0.0008(8)
N2 0.0274(11) 0.0257(10) 0.0348(11) 0.0077(9) 0.0064(9) -0.0013(8)
N3 0.0255(10) 0.0262(10) 0.0335(11) 0.0078(8) 0.0045(8) 0.0004(8)
N4 0.0252(10) 0.0249(10) 0.0345(11) 0.0067(8) 0.0048(8) -0.0015(8)
N5 0.0239(10) 0.0283(10) 0.0300(11) 0.0081(8) 0.0010(8) 0.0011(8)
N6 0.077(2) 0.097(3) 0.085(3) 0.050(2) 0.014(2) 0.018(2)
N7 0.0400(12) 0.0455(13) 0.0228(10) 0.0081(9) 0.0049(9) 0.0168(10)
O1 0.0485(11) 0.0422(10) 0.0242(9) 0.0070(8) -0.0001(8) 0.0155(9)
O2 0.0483(11) 0.0485(11) 0.0313(10) 0.0105(8) -0.0009(8) 0.0208(9)
O3 0.0247(9) 0.0353(9) 0.0347(9) 0.0076(7) 0.0053(7) 0.0089(7)
O4 0.0288(9) 0.0421(10) 0.0221(8) 0.0015(7) 0.0043(7) 0.0056(7)
O5 0.116(3) 0.132(3) 0.115(3) 0.053(2) 0.064(3) 0.038(2)
O1W 0.116(6) 0.123(6) 0.127(6) 0.016(4) 0.034(4) 0.049(4)
O2W 0.114(5) 0.124(5) 0.143(5) 0.039(4) 0.043(4) 0.054(4)
O3W 0.128(4) 0.143(4) 0.154(5) 0.016(3) 0.045(3) 0.034(3)

loop_
_atom_type_symbol
_atom_type_description
_atom_type_scat_dispersion_real
_atom_type_scat_dispersion_imag
_atom_type_scat_source
C C 0.0033 0.0016 'International Tables Vol C Tables 4.2.6.8 and 6.1.1.4'
H H 0.0000 0.0000 'International Tables Vol C Tables 4.2.6.8 and 6.1.1.4'
N N 0.0061 0.0033 'International Tables Vol C Tables 4.2.6.8 and 6.1.1.4'
O O 0.0106 0.0060 'International Tables Vol C Tables 4.2.6.8 and 6.1.1.4'
Co Co 0.3494 0.9721 'International Tables Vol C Tables 4.2.6.8 and 6.1.1.4'

loop_
_geom_angle_atom_site_label_1
_geom_angle_atom_site_label_2
_geom_angle_atom_site_label_3
_geom_angle
_geom_angle_site_symmetry_1
_geom_angle_site_symmetry_3
O1 C1 O2 120.9(2) . .
O1 C1 C2 119.2(2) . .
O2 C1 C2 119.9(2) . .
C7 C2 C3 118.4(2) . .
C7 C2 C1 121.2(2) . .
C3 C2 C1 120.4(2) . .
C2 C3 C4 120.7(3) . .
C2 C3 H3 119.6 . .
C4 C3 H3 119.6 . .
C5 C4 C3 121.4(3) . .
C5 C4 H4 119.3 . .
C3 C4 H4 119.3 . .
C4 C5 C6 117.5(3) . .
C4 C5 C8 119.9(2) . .
C6 C5 C8 122.5(2) . .
C5 C6 C7 121.0(3) . .
C5 C6 H6 119.5 . .
C7 C6 H6 119.5 . .
C2 C7 C6 120.9(3) . .
C2 C7 H7 119.6 . .
C6 C7 H7 119.6 . .
N7 C8 C12 122.3(2) . .
N7 C8 C5 115.6(2) . .
C12 C8 C5 122.1(2) . .
N7 C9 C10 122.5(2) . .
N7 C9 C19 116.3(2) . .
C10 C9 C19 121.2(2) . .
C9 C10 C11 119.7(2) . .
C9 C10 H10 120.1 . .
C11 C10 H10 120.1 . .
C12 C11 C10 117.4(2) . .
C12 C11 C13 121.8(2) . .
C10 C11 C13 120.8(2) . .
C11 C12 C8 120.1(2) . .
C11 C12 H12 120.0 . .
C8 C12 H12 120.0 . .
C14 C13 C18 118.5(3) . .
C14 C13 C11 120.7(2) . .
C18 C13 C11 120.8(2) . .
C15 C14 C13 120.2(3) . .
C15 C14 H14 119.9 . .
C13 C14 H14 119.9 . .
C16 C15 C14 120.6(3) . .
C16 C15 H15 119.7 . .
C14 C15 H15 119.7 . .
C15 C16 C17 120.0(3) . .
C15 C16 H16 120.0 . .
C17 C16 H16 120.0 . .
C16 C17 C18 120.2(3) . .
C16 C17 H17 119.9 . .
C18 C17 H17 119.9 . .
C17 C18 C13 120.4(3) . .
C17 C18 H18 119.8 . .
C13 C18 H18 119.8 . .
C20 C19 C24 118.5(2) . .
C20 C19 C9 120.1(2) . .
C24 C19 C9 121.5(2) . .
C21 C20 C19 121.3(2) . .
C21 C20 H20 119.3 . .
C19 C20 H20 119.3 . .
C20 C21 C22 120.0(2) . .
C20 C21 H21 120.0 . .
C22 C21 H21 120.0 . .
C23 C22 C21 118.9(2) . .
C23 C22 C25 121.0(2) . .
C21 C22 C25 120.1(2) . .
C24 C23 C22 120.9(2) . .
C24 C23 H23 119.5 . .
C22 C23 H23 119.5 . .
C23 C24 C19 120.4(2) . .
C23 C24 H24 119.8 . .
C19 C24 H24 119.8 . .
O4 C25 O3 125.2(2) . .
O4 C25 C22 117.2(2) . .
O3 C25 C22 117.6(2) . .
C27 C26 N1 110.2(2) . .
C27 C26 H26 124.9 . .
N1 C26 H26 124.9 . .
C26 C27 N2 106.2(2) . .
C26 C27 H27 126.9 . .
N2 C27 H27 126.9 . .
N1 C28 N2 111.2(2) . .
N1 C28 H28 124.4 . .
N2 C28 H28 124.4 . .
N3 C29 C30 124.7(2) . .
N3 C29 N4 114.1(2) . .
C30 C29 N4 121.2(2) . .
C29 C30 C31 116.7(2) . .
C29 C30 H30 121.6 . .
C31 C30 H30 121.6 . .
C32 C31 C30 120.4(3) . .
C32 C31 H31 119.8 . .
C30 C31 H31 119.8 . .
C33 C32 C31 117.1(2) . .
C33 C32 H32 121.4 . .
C31 C32 H32 121.4 . .
N3 C33 C32 124.6(2) . .
N3 C33 N2 114.1(2) . .
C32 C33 N2 121.3(2) . .
C35 C34 N4 106.2(2) . .
C35 C34 H34 126.9 . .
N4 C34 H34 126.9 . .
C34 C35 N5 109.8(2) . .
C34 C35 H35 125.1 . .
N5 C35 H35 125.1 . .
N5 C36 N4 111.3(2) . .
N5 C36 H36 124.4 . .
N4 C36 H36 124.4 . .
N6 C37 H37A 109.5 . .
N6 C37 H37B 109.5 . .
H37A C37 H37B 109.5 . .
N6 C37 H37C 109.5 . .
H37A C37 H37C 109.5 . .
H37B C37 H37C 109.5 . .
N6 C38 H38A 109.5 . .
N6 C38 H38B 109.5 . .
H38A C38 H38B 109.5 . .
N6 C38 H38C 109.5 . .
H38A C38 H38C 109.5 . .
H38B C38 H38C 109.5 . .
O5 C39 N6 124.8(5) . .
O5 C39 H39 117.6 . .
N6 C39 H39 117.6 . .
O3 Co1 O4 119.59(7) . 2_556
O3 Co1 N5 85.47(7) . 1_445
O4 Co1 N5 86.16(7) 2_556 1_445
O3 Co1 N1 88.71(8) . .
O4 Co1 N1 95.49(8) 2_556 .
N5 Co1 N1 174.01(8) 1_445 .
O3 Co1 O1 150.80(7) . 2
O4 Co1 O1 89.45(7) 2_556 2
N5 Co1 O1 94.08(8) 1_445 2
N1 Co1 O1 91.69(8) . 2
O3 Co1 O2 91.33(7) . 2
O4 Co1 O2 148.66(7) 2_556 2
N5 Co1 O2 91.69(8) 1_445 2
N1 Co1 O2 89.87(8) . 2
O1 Co1 O2 59.48(7) 2 2
C28 N1 C26 105.8(2) . .
C28 N1 Co1 130.40(17) . .
C26 N1 Co1 123.75(17) . .
C28 N2 C27 106.6(2) . .
C28 N2 C33 127.4(2) . .
C27 N2 C33 125.8(2) . .
C33 N3 C29 116.5(2) . .
C36 N4 C34 106.8(2) . .
C36 N4 C29 126.9(2) . .
C34 N4 C29 126.3(2) . .
C36 N5 C35 106.0(2) . .
C36 N5 Co1 126.21(17) . 1_665
C35 N5 Co1 127.81(17) . 1_665
C39 N6 C38 117.9(5) . .
C39 N6 C37 118.8(5) . .
C38 N6 C37 123.3(6) . .
C8 N7 C9 118.1(2) . .
C1 O1 Co1 91.47(15) . 2
C1 O2 Co1 87.88(15) . 2
C25 O3 Co1 142.05(16) . .
C25 O4 Co1 128.93(16) . 2_556

loop_
_geom_bond_atom_site_label_1
_geom_bond_atom_site_label_2
_geom_bond_distance
_geom_bond_site_symmetry_2
C1 O1 1.257(3) .
C1 O2 1.258(3) .
C1 C2 1.503(3) .
C2 C7 1.371(4) .
C2 C3 1.378(4) .
C3 C4 1.382(4) .
C3 H3 0.9300 .
C4 C5 1.381(4) .
C4 H4 0.9300 .
C5 C6 1.381(4) .
C5 C8 1.497(3) .
C6 C7 1.391(4) .
C6 H6 0.9300 .
C7 H7 0.9300 .
C8 N7 1.343(3) .
C8 C12 1.390(4) .
C9 N7 1.348(3) .
C9 C10 1.389(4) .
C9 C19 1.489(3) .
C10 C11 1.393(4) .
C10 H10 0.9300 .
C11 C12 1.389(4) .
C11 C13 1.483(4) .
C12 H12 0.9300 .
C13 C14 1.394(4) .
C13 C18 1.394(4) .
C14 C15 1.383(4) .
C14 H14 0.9300 .
C15 C16 1.371(5) .
C15 H15 0.9300 .
C16 C17 1.373(5) .
C16 H16 0.9300 .
C17 C18 1.387(4) .
C17 H17 0.9300 .
C18 H18 0.9300 .
C19 C20 1.391(4) .
C19 C24 1.394(3) .
C20 C21 1.385(4) .
C20 H20 0.9300 .
C21 C22 1.394(3) .
C21 H21 0.9300 .
C22 C23 1.388(3) .
C22 C25 1.505(3) .
C23 C24 1.387(3) .
C23 H23 0.9300 .
C24 H24 0.9300 .
C25 O4 1.254(3) .
C25 O3 1.258(3) .
C26 C27 1.346(4) .
C26 N1 1.380(3) .
C26 H26 0.9300 .
C27 N2 1.377(3) .
C27 H27 0.9300 .
C28 N1 1.307(3) .
C28 N2 1.368(3) .
C28 H28 0.9300 .
C29 N3 1.332(3) .
C29 C30 1.375(4) .
C29 N4 1.429(3) .
C30 C31 1.388(4) .
C30 H30 0.9300 .
C31 C32 1.379(4) .
C31 H31 0.9300 .
C32 C33 1.376(4) .
C32 H32 0.9300 .
C33 N3 1.330(3) .
C33 N2 1.424(3) .
C34 C35 1.357(4) .
C34 N4 1.376(3) .
C34 H34 0.9300 .
C35 N5 1.378(3) .
C35 H35 0.9300 .
C36 N5 1.311(3) .
C36 N4 1.361(3) .
C36 H36 0.9300 .
C37 N6 1.414(6) .
C37 H37A 0.9600 .
C37 H37B 0.9600 .
C37 H37C 0.9600 .
C38 N6 1.379(7) .
C38 H38A 0.9600 .
C38 H38B 0.9600 .
C38 H38C 0.9600 .
C39 O5 1.204(5) .
C39 N6 1.365(6) .
C39 H39 0.9300 .
Co1 O3 2.0243(17) .
Co1 O4 2.0494(17) 2_556
Co1 N5 2.1338(19) 1_445
Co1 N1 2.141(2) .
Co1 O1 2.1654(18) 2
Co1 O2 2.2432(19) 2

loop_
_geom_torsion_atom_site_label_1
_geom_torsion_atom_site_label_2
_geom_torsion_atom_site_label_3
_geom_torsion_atom_site_label_4
_geom_torsion
_geom_torsion_site_symmetry_4
O1 C1 C2 C7 1.4(4) .
O2 C1 C2 C7 -179.8(3) .
O1 C1 C2 C3 -178.2(3) .
O2 C1 C2 C3 0.6(4) .
C7 C2 C3 C4 -1.4(5) .
C1 C2 C3 C4 178.2(3) .
C2 C3 C4 C5 -0.1(5) .
C3 C4 C5 C6 1.7(5) .
C3 C4 C5 C8 -179.7(3) .
C4 C5 C6 C7 -1.7(6) .
C8 C5 C6 C7 179.8(3) .
C3 C2 C7 C6 1.4(5) .
C1 C2 C7 C6 -178.2(3) .
C5 C6 C7 C2 0.2(6) .
C4 C5 C8 N7 11.1(4) .
C6 C5 C8 N7 -170.4(3) .
C4 C5 C8 C12 -169.0(3) .
C6 C5 C8 C12 9.5(5) .
N7 C9 C10 C11 0.3(4) .
C19 C9 C10 C11 178.0(2) .
C9 C10 C11 C12 1.0(4) .
C9 C10 C11 C13 -177.0(2) .
C10 C11 C12 C8 -1.2(4) .
C13 C11 C12 C8 176.8(2) .
N7 C8 C12 C11 0.1(4) .
C5 C8 C12 C11 -179.8(2) .
C12 C11 C13 C14 143.5(3) .
C10 C11 C13 C14 -38.6(4) .
C12 C11 C13 C18 -38.4(4) .
C10 C11 C13 C18 139.5(3) .
C18 C13 C14 C15 -1.7(5) .
C11 C13 C14 C15 176.5(3) .
C13 C14 C15 C16 0.9(5) .
C14 C15 C16 C17 0.2(6) .
C15 C16 C17 C18 -0.5(6) .
C16 C17 C18 C13 -0.3(5) .
C14 C13 C18 C17 1.4(4) .
C11 C13 C18 C17 -176.8(3) .
N7 C9 C19 C20 30.6(4) .
C10 C9 C19 C20 -147.3(3) .
N7 C9 C19 C24 -149.8(3) .
C10 C9 C19 C24 32.3(4) .
C24 C19 C20 C21 -0.3(4) .
C9 C19 C20 C21 179.4(2) .
C19 C20 C21 C22 0.1(4) .
C20 C21 C22 C23 0.5(4) .
C20 C21 C22 C25 179.4(2) .
C21 C22 C23 C24 -0.9(4) .
C25 C22 C23 C24 -179.8(2) .
C22 C23 C24 C19 0.7(4) .
C20 C19 C24 C23 -0.1(4) .
C9 C19 C24 C23 -179.8(2) .
C23 C22 C25 O4 3.4(3) .
C21 C22 C25 O4 -175.5(2) .
C23 C22 C25 O3 -176.6(2) .
C21 C22 C25 O3 4.5(3) .
N1 C26 C27 N2 -0.5(3) .
N3 C29 C30 C31 0.8(4) .
N4 C29 C30 C31 179.8(3) .
C29 C30 C31 C32 -0.1(5) .
C30 C31 C32 C33 -0.9(5) .
C31 C32 C33 N3 1.4(4) .
C31 C32 C33 N2 -177.4(3) .
N4 C34 C35 N5 -0.5(3) .
N2 C28 N1 C26 0.4(3) .
N2 C28 N1 Co1 177.45(17) .
C27 C26 N1 C28 0.1(3) .
C27 C26 N1 Co1 -177.3(2) .
N1 C28 N2 C27 -0.7(3) .
N1 C28 N2 C33 174.8(2) .
C26 C27 N2 C28 0.7(3) .
C26 C27 N2 C33 -174.8(2) .
N3 C33 N2 C28 -178.5(2) .
C32 C33 N2 C28 0.4(4) .
N3 C33 N2 C27 -3.9(4) .
C32 C33 N2 C27 175.0(3) .
C32 C33 N3 C29 -0.8(4) .
N2 C33 N3 C29 178.1(2) .
C30 C29 N3 C33 -0.3(4) .
N4 C29 N3 C33 -179.4(2) .
N5 C36 N4 C34 0.2(3) .
N5 C36 N4 C29 -179.2(2) .
C35 C34 N4 C36 0.2(3) .
C35 C34 N4 C29 179.6(2) .
N3 C29 N4 C36 177.0(2) .
C30 C29 N4 C36 -2.1(4) .
N3 C29 N4 C34 -2.4(4) .
C30 C29 N4 C34 178.5(3) .
N4 C36 N5 C35 -0.5(3) .
N4 C36 N5 Co1 178.59(15) 1_665
C34 C35 N5 C36 0.6(3) .
C34 C35 N5 Co1 -178.47(19) 1_665
O5 C39 N6 C38 -178.6(5) .
O5 C39 N6 C37 -1.5(7) .
C12 C8 N7 C9 1.2(4) .
C5 C8 N7 C9 -178.9(2) .
C10 C9 N7 C8 -1.4(4) .
C19 C9 N7 C8 -179.3(2) .
O2 C1 O1 Co1 -5.2(2) 2
C2 C1 O1 Co1 173.5(2) 2
O1 C1 O2 Co1 5.0(2) 2
C2 C1 O2 Co1 -173.7(2) 2
O4 C25 O3 Co1 66.7(4) .
C22 C25 O3 Co1 -113.3(2) .
O3 C25 O4 Co1 -6.3(3) 2_556
C22 C25 O4 Co1 173.63(15) 2_556
